data_7037387
loop_
_publ_author_name
'Kitos, Alexandros A.'
'Efthymiou, Constantinos G.'
'Manos, Manolis J.'
'Tasiopoulos, Anastasios J.'
'Nastopoulos, Vassilios'
'Escuer, Albert'
'Perlepes, Spyros P.'

_publ_section_title
;
 Interesting copper(ii)-assisted transformations of 2-acetylpyridine and
 2-benzoylpyridine.
;
_journal_issue 3
_journal_name_full 'Dalton transactions (Cambridge, England : 2003)'
_journal_page_first 1063
_journal_page_last 1077
_journal_paper_doi 10.1039/c5dt03912f
_journal_volume 45
_journal_year 2016
_chemical_formula_moiety 'C52 H48 Cu4 N8 O20'
_chemical_formula_sum 'C52 H48 Cu4 N8 O20'
_chemical_formula_weight 1359.14
_space_group_crystal_system monoclinic
_space_group_IT_number 14
_space_group_name_Hall '-P 2yn'
_space_group_name_H-M_alt 'P 1 21/n 1'
_symmetry_space_group_name_Hall '-P 2yn'
_symmetry_space_group_name_H-M 'P 1 21/n 1'
_atom_sites_solution_hydrogens geom
_atom_sites_solution_primary direct
_atom_sites_solution_secondary difmap
_audit_creation_method SHELXL-2014/7
_audit_update_record
;
2015-11-04 deposited with the CCDC.
2015-11-20 downloaded from the CCDC.
;
_cell_angle_alpha 90
_cell_angle_beta 107.407(2)
_cell_angle_gamma 90
_cell_formula_units_Z 2
_cell_length_a 11.7946(2)
_cell_length_b 17.9549(3)
_cell_length_c 13.2815(2)
_cell_measurement_reflns_used 11497
_cell_measurement_temperature 100(2)
_cell_measurement_theta_max 28.8200
_cell_measurement_theta_min 3.3790
_cell_volume 2683.83(8)
_computing_cell_refinement 'CrysAlisPro (Agilent Technologies, 2011)'
_computing_data_collection 'CrysAlisPro (Agilent Technologies, 2011)'
_computing_data_reduction 'CrysAlisPro (Agilent Technologies, 2011)'
_computing_molecular_graphics
;ORTEP-3 for Windows (Farrugia, 1997); PLATON (Spek, 1990);
MERCURY (Bruno et al. 2002)
;
_computing_publication_material 'WINGX (Farrugia, 1999)'
_computing_structure_refinement 'SHELXL-2014/7 (Sheldrick, 2014)'
_computing_structure_solution 'SIR92 (Altomare et al., 1994)'
_diffrn_ambient_temperature 100(2)
_diffrn_detector_area_resol_mean 10.4223
_diffrn_measured_fraction_theta_full 0.997
_diffrn_measured_fraction_theta_max 0.983
_diffrn_measurement_device_type 'Oxford Diffraction SuperNova with Atlas detector'
_diffrn_measurement_method '\w scans'
_diffrn_radiation_monochromator mirror
_diffrn_radiation_source 'Enhance (Mo) X-ray Source'
_diffrn_radiation_type MoK\a
_diffrn_radiation_wavelength 0.71073
_diffrn_reflns_av_R_equivalents 0.0438
_diffrn_reflns_av_unetI/netI 0.0379
_diffrn_reflns_laue_measured_fraction_full 0.997
_diffrn_reflns_laue_measured_fraction_max 0.983
_diffrn_reflns_limit_h_max 14
_diffrn_reflns_limit_h_min -14
_diffrn_reflns_limit_k_max 23
_diffrn_reflns_limit_k_min -23
_diffrn_reflns_limit_l_max 17
_diffrn_reflns_limit_l_min -17
_diffrn_reflns_number 26859
_diffrn_reflns_point_group_measured_fraction_full 0.997
_diffrn_reflns_point_group_measured_fraction_max 0.983
_diffrn_reflns_theta_full 25.242
_diffrn_reflns_theta_max 27.498
_diffrn_reflns_theta_min 2.902
_exptl_absorpt_coefficient_mu 1.651
_exptl_absorpt_correction_T_max 1.000
_exptl_absorpt_correction_T_min 0.911
_exptl_absorpt_correction_type multi-scan
_exptl_absorpt_process_details
;
CrysAlisPro, Agilent Technologies,
Version 1.171.36.28 (release 01-02-2013 CrysAlis171 .NET)
(compiled Feb  1 2013,16:14:44)
Empirical absorption correction using spherical harmonics,
implemented in SCALE3 ABSPACK scaling algorithm.
;
_exptl_crystal_colour turquoise
_exptl_crystal_density_diffrn 1.682
_exptl_crystal_density_method 'not measured'
_exptl_crystal_description prism
_exptl_crystal_F_000 1384
_exptl_crystal_size_max 0.13
_exptl_crystal_size_mid 0.09
_exptl_crystal_size_min 0.07
_refine_diff_density_max 0.494
_refine_diff_density_min -0.347
_refine_diff_density_rms 0.075
_refine_ls_extinction_method none
_refine_ls_goodness_of_fit_ref 1.060
_refine_ls_hydrogen_treatment constr
_refine_ls_matrix_type full
_refine_ls_number_parameters 381
_refine_ls_number_reflns 6063
_refine_ls_number_restraints 0
_refine_ls_restrained_S_all 1.060
_refine_ls_R_factor_all 0.0402
_refine_ls_R_factor_gt 0.0312
_refine_ls_shift/su_max 0.001
_refine_ls_shift/su_mean 0.000
_refine_ls_structure_factor_coef Fsqd
_refine_ls_weighting_details 'w=1/[\s^2^(Fo^2^)+(0.0202P)^2^+2.5362P] where P=(Fo^2^+2Fc^2^)/3'
_refine_ls_weighting_scheme calc
_refine_ls_wR_factor_gt 0.0658
_refine_ls_wR_factor_ref 0.0695
_reflns_Friedel_coverage 0.000
_reflns_number_gt 5190
_reflns_number_total 6063
_reflns_threshold_expression 'I > 2\s(I)'
_cod_data_source_file c5dt03912f2.cif
_cod_data_source_block 4
_cod_depositor_comments 'Adding full bibliography for 7037384--7037389.cif.'
_cod_database_code 7037387
_shelx_shelxl_version_number 2014/7
_shelx_space_group_comment
;
The symmetry employed for this shelxl refinement is uniquely defined
by the following loop, which should always be used as a source of
symmetry information in preference to the above space-group names.
They are only intended as comments.
;
_shelx_estimated_absorpt_t_min 0.814
_shelx_estimated_absorpt_t_max 0.893

loop_
_space_group_symop_operation_xyz
'x, y, z'
'-x+1/2, y+1/2, -z+1/2'
'-x, -y, -z'
'x-1/2, -y-1/2, z-1/2'

loop_
_atom_site_label
_atom_site_type_symbol
_atom_site_fract_x
_atom_site_fract_y
_atom_site_fract_z
_atom_site_U_iso_or_equiv
_atom_site_adp_type
_atom_site_occupancy
_atom_site_site_symmetry_order
_atom_site_calc_flag
_atom_site_refinement_flags_posn
_atom_site_refinement_flags_adp
Cu1 Cu 0.79245(2) 0.07328(2) 0.92544(2) 0.01040(7) Uani 1 1 d . .
Cu2 Cu 0.97169(2) 0.11275(2) 0.81657(2) 0.01204(7) Uani 1 1 d . .
C2 C 0.54503(18) 0.02936(12) 0.85663(17) 0.0145(4) Uani 1 1 d . .
C3 C 0.4459(2) -0.01552(13) 0.84166(19) 0.0204(5) Uani 1 1 d . .
H3 H 0.3683 0.0049 0.8154 0.025 Uiso 1 1 calc R U
C4 C 0.4614(2) -0.09090(13) 0.8656(2) 0.0237(5) Uani 1 1 d . .
H4 H 0.3946 -0.1228 0.8551 0.028 Uiso 1 1 calc R U
C5 C 0.5749(2) -0.11865(13) 0.9047(2) 0.0219(5) Uani 1 1 d . .
H5 H 0.5876 -0.1700 0.9214 0.026 Uiso 1 1 calc R U
C6 C 0.67040(19) -0.07051(12) 0.91928(18) 0.0172(5) Uani 1 1 d . .
H6 H 0.7486 -0.0897 0.9469 0.021 Uiso 1 1 calc R U
C7 C 0.53930(18) 0.11184(12) 0.83916(17) 0.0144(4) Uani 1 1 d . .
C8 C 0.43574(18) 0.14672(12) 0.76214(18) 0.0160(5) Uani 1 1 d . .
C9 C 0.40637(19) 0.21997(13) 0.77897(19) 0.0188(5) Uani 1 1 d . .
H9 H 0.4446 0.2439 0.8441 0.023 Uiso 1 1 calc R U
C10 C 0.3218(2) 0.25789(14) 0.7011(2) 0.0240(5) Uani 1 1 d . .
H10 H 0.3004 0.3073 0.7134 0.029 Uiso 1 1 calc R U
C11 C 0.2681(2) 0.22364(15) 0.6051(2) 0.0263(6) Uani 1 1 d . .
H11 H 0.2122 0.2504 0.5507 0.032 Uiso 1 1 calc R U
C12 C 0.29549(19) 0.15064(15) 0.5882(2) 0.0235(5) Uani 1 1 d . .
H12 H 0.2576 0.1272 0.5226 0.028 Uiso 1 1 calc R U
C13 C 0.37796(19) 0.11173(13) 0.66658(19) 0.0200(5) Uani 1 1 d . .
H13 H 0.3953 0.0613 0.6555 0.024 Uiso 1 1 calc R U
C14 C 0.83219(18) 0.07005(11) 0.61408(17) 0.0131(4) Uani 1 1 d . .
C15 C 0.7922(2) 0.06217(12) 0.50600(18) 0.0185(5) Uani 1 1 d . .
H15 H 0.7145 0.0437 0.4725 0.022 Uiso 1 1 calc R U
C16 C 0.8663(2) 0.08145(13) 0.44669(19) 0.0226(5) Uani 1 1 d . .
H16 H 0.8399 0.0774 0.3720 0.027 Uiso 1 1 calc R U
C17 C 0.9795(2) 0.10675(13) 0.4985(2) 0.0232(5) Uani 1 1 d . .
H17 H 1.0329 0.1191 0.4598 0.028 Uiso 1 1 calc R U
C18 C 1.0141(2) 0.11382(13) 0.60652(19) 0.0207(5) Uani 1 1 d . .
H18 H 1.0917 0.1317 0.6418 0.025 Uiso 1 1 calc R U
C19 C 0.75379(18) 0.05053(12) 0.68425(17) 0.0131(4) Uani 1 1 d . .
C20 C 0.72172(18) -0.03201(12) 0.67230(17) 0.0131(4) Uani 1 1 d . .
C21 C 0.81351(19) -0.08388(12) 0.70542(18) 0.0164(5) Uani 1 1 d . .
H21 H 0.8931 -0.0673 0.7345 0.020 Uiso 1 1 calc R U
C22 C 0.7890(2) -0.15951(13) 0.69609(18) 0.0196(5) Uani 1 1 d . .
H22 H 0.8519 -0.1946 0.7182 0.023 Uiso 1 1 calc R U
C23 C 0.6724(2) -0.18413(13) 0.65444(19) 0.0207(5) Uani 1 1 d . .
H23 H 0.6553 -0.2359 0.6487 0.025 Uiso 1 1 calc R U
C24 C 0.5817(2) -0.13268(13) 0.62152(19) 0.0194(5) Uani 1 1 d . .
H24 H 0.5020 -0.1493 0.5935 0.023 Uiso 1 1 calc R U
C25 C 0.60580(19) -0.05712(12) 0.62903(17) 0.0157(4) Uani 1 1 d . .
H25 H 0.5429 -0.0223 0.6045 0.019 Uiso 1 1 calc R U
C26 C 0.6591(2) 0.16921(12) 0.6464(2) 0.0200(5) Uani 1 1 d . .
H26A H 0.7094 0.1868 0.7151 0.030 Uiso 1 1 calc R U
H26B H 0.5809 0.1931 0.6301 0.030 Uiso 1 1 calc R U
H26C H 0.6962 0.1820 0.5918 0.030 Uiso 1 1 calc R U
C27 C 1.01113(19) 0.15393(14) 1.04040(18) 0.0196(5) Uani 1 1 d . .
H27A H 0.9688 0.1761 1.0862 0.029 Uiso 1 1 calc R U
H27B H 1.0692 0.1897 1.0296 0.029 Uiso 1 1 calc R U
H27C H 1.0523 0.1088 1.0737 0.029 Uiso 1 1 calc R U
N1 N 0.65637(15) 0.00197(10) 0.89593(14) 0.0125(4) Uani 1 1 d . .
N2 N 0.94098(16) 0.09611(10) 0.66373(15) 0.0147(4) Uani 1 1 d . .
N3 N 0.86047(15) 0.03142(10) 1.13009(15) 0.0150(4) Uani 1 1 d . .
N4 N 1.13770(19) 0.22442(12) 0.84587(18) 0.0265(5) Uani 1 1 d . .
O1 O 0.62342(13) 0.15013(8) 0.88877(13) 0.0182(3) Uani 1 1 d . .
O2 O 0.81763(12) 0.06823(8) 0.78732(12) 0.0145(3) Uani 1 1 d . .
O3 O 0.64542(13) 0.09015(8) 0.64962(12) 0.0147(3) Uani 1 1 d . .
O4 O 0.92888(12) 0.13548(8) 0.94186(11) 0.0125(3) Uani 1 1 d . .
O5 O 0.79010(12) 0.08083(8) 1.07460(12) 0.0149(3) Uani 1 1 d . .
O6 O 0.91809(13) -0.00800(8) 1.08509(12) 0.0167(3) Uani 1 1 d . .
O7 O 0.86828(16) 0.02490(11) 1.22378(13) 0.0300(4) Uani 1 1 d . .
O8 O 1.13232(13) 0.15391(9) 0.86294(13) 0.0212(4) Uani 1 1 d . .
O9 O 1.22236(18) 0.25970(12) 0.90283(18) 0.0477(6) Uani 1 1 d . .
O10 O 1.05885(18) 0.25286(10) 0.77350(18) 0.0389(5) Uani 1 1 d . .

loop_
_atom_site_aniso_label
_atom_site_aniso_U_11
_atom_site_aniso_U_22
_atom_site_aniso_U_33
_atom_site_aniso_U_23
_atom_site_aniso_U_13
_atom_site_aniso_U_12
Cu1 0.00949(12) 0.01128(13) 0.00984(13) -0.00121(10) 0.00199(10) -0.00085(9)
Cu2 0.01201(13) 0.01339(13) 0.01044(14) -0.00021(10) 0.00292(10) -0.00296(10)
C2 0.0133(10) 0.0180(11) 0.0115(11) -0.0009(9) 0.0026(9) 0.0011(8)
C3 0.0130(11) 0.0244(12) 0.0235(13) -0.0029(10) 0.0049(10) -0.0011(9)
C4 0.0177(11) 0.0228(12) 0.0324(15) -0.0047(11) 0.0103(11) -0.0082(9)
C5 0.0233(12) 0.0148(11) 0.0300(14) 0.0001(10) 0.0115(11) -0.0020(9)
C6 0.0163(11) 0.0172(11) 0.0187(12) -0.0016(9) 0.0061(9) 0.0016(9)
C7 0.0125(10) 0.0182(11) 0.0135(11) -0.0003(9) 0.0057(9) 0.0007(8)
C8 0.0110(10) 0.0202(11) 0.0172(12) 0.0014(9) 0.0047(9) 0.0008(8)
C9 0.0151(11) 0.0207(12) 0.0214(13) 0.0038(10) 0.0068(9) 0.0031(9)
C10 0.0180(11) 0.0219(12) 0.0350(15) 0.0096(11) 0.0125(11) 0.0042(9)
C11 0.0145(11) 0.0380(15) 0.0256(14) 0.0171(12) 0.0051(10) 0.0036(10)
C12 0.0132(11) 0.0392(15) 0.0169(12) 0.0046(11) 0.0028(9) -0.0011(10)
C13 0.0138(11) 0.0243(12) 0.0217(13) -0.0031(10) 0.0049(9) 0.0014(9)
C14 0.0168(10) 0.0091(10) 0.0131(11) 0.0004(8) 0.0039(9) 0.0012(8)
C15 0.0229(12) 0.0173(11) 0.0140(12) -0.0018(9) 0.0037(9) 0.0010(9)
C16 0.0352(14) 0.0214(12) 0.0128(12) 0.0004(10) 0.0094(10) 0.0050(10)
C17 0.0302(13) 0.0257(13) 0.0196(13) 0.0050(10) 0.0162(11) 0.0055(10)
C18 0.0204(12) 0.0239(12) 0.0208(13) 0.0023(10) 0.0106(10) 0.0004(9)
C19 0.0137(10) 0.0133(10) 0.0107(11) -0.0016(8) 0.0011(8) -0.0010(8)
C20 0.0168(10) 0.0137(10) 0.0088(10) -0.0007(8) 0.0037(8) -0.0026(8)
C21 0.0156(11) 0.0167(11) 0.0137(11) 0.0018(9) -0.0003(9) -0.0009(8)
C22 0.0237(12) 0.0171(11) 0.0169(12) 0.0026(9) 0.0046(10) 0.0029(9)
C23 0.0288(13) 0.0123(11) 0.0203(13) 0.0005(9) 0.0065(10) -0.0043(9)
C24 0.0178(11) 0.0195(12) 0.0191(12) -0.0022(10) 0.0029(10) -0.0071(9)
C25 0.0152(10) 0.0175(11) 0.0129(11) -0.0022(9) 0.0020(9) -0.0009(8)
C26 0.0252(12) 0.0112(11) 0.0230(13) 0.0005(9) 0.0061(10) 0.0017(9)
C27 0.0158(11) 0.0273(13) 0.0142(12) -0.0088(10) 0.0025(9) -0.0078(9)
N1 0.0127(9) 0.0146(9) 0.0101(9) -0.0013(7) 0.0032(7) -0.0001(7)
N2 0.0176(9) 0.0158(9) 0.0117(9) 0.0017(7) 0.0059(8) -0.0001(7)
N3 0.0149(9) 0.0183(10) 0.0111(9) -0.0016(8) 0.0025(7) -0.0001(7)
N4 0.0296(11) 0.0275(12) 0.0313(13) -0.0111(10) 0.0227(10) -0.0092(9)
O1 0.0154(8) 0.0159(8) 0.0207(9) -0.0025(7) 0.0013(7) -0.0001(6)
O2 0.0144(7) 0.0193(8) 0.0093(8) -0.0022(6) 0.0028(6) -0.0060(6)
O3 0.0154(7) 0.0094(7) 0.0179(8) -0.0003(6) 0.0030(6) 0.0001(6)
O4 0.0109(7) 0.0138(7) 0.0115(8) -0.0017(6) 0.0014(6) -0.0014(6)
O5 0.0136(7) 0.0169(8) 0.0134(8) -0.0003(6) 0.0030(6) 0.0037(6)
O6 0.0196(8) 0.0164(8) 0.0164(8) 0.0001(6) 0.0088(7) 0.0056(6)
O7 0.0384(10) 0.0438(11) 0.0086(8) 0.0031(8) 0.0084(8) 0.0127(8)
O8 0.0169(8) 0.0247(9) 0.0217(9) 0.0002(7) 0.0052(7) -0.0074(7)
O9 0.0478(12) 0.0507(13) 0.0547(15) -0.0331(11) 0.0308(11) -0.0359(10)
O10 0.0459(12) 0.0221(10) 0.0549(15) 0.0062(9) 0.0243(11) 0.0064(9)

loop_
_atom_type_symbol
_atom_type_description
_atom_type_scat_dispersion_real
_atom_type_scat_dispersion_imag
_atom_type_scat_source
C C 0.0033 0.0016 'International Tables Vol C Tables 4.2.6.8 and 6.1.1.4'
H H 0.0000 0.0000 'International Tables Vol C Tables 4.2.6.8 and 6.1.1.4'
N N 0.0061 0.0033 'International Tables Vol C Tables 4.2.6.8 and 6.1.1.4'
O O 0.0106 0.0060 'International Tables Vol C Tables 4.2.6.8 and 6.1.1.4'
Cu Cu 0.3201 1.2651 'International Tables Vol C Tables 4.2.6.8 and 6.1.1.4'

loop_
_geom_angle_atom_site_label_1
_geom_angle_atom_site_label_2
_geom_angle_atom_site_label_3
_geom_angle
_geom_angle_site_symmetry_1
_geom_angle_site_symmetry_3
O4 Cu1 O2 76.98(6) . .
O4 Cu1 O5 96.20(6) . .
O2 Cu1 O5 172.29(6) . .
O4 Cu1 N1 173.40(7) . .
O2 Cu1 N1 97.21(7) . .
O5 Cu1 N1 89.39(7) . .
O4 Cu1 O1 108.21(6) . .
O2 Cu1 O1 101.01(6) . .
O5 Cu1 O1 84.44(6) . .
N1 Cu1 O1 75.76(6) . .
O4 Cu1 Cu2 39.09(4) . .
O2 Cu1 Cu2 39.08(4) . .
O5 Cu1 Cu2 133.48(4) . .
N1 Cu1 Cu2 134.56(5) . .
O1 Cu1 Cu2 116.11(4) . .
O2 Cu2 O4 77.60(6) . .
O2 Cu2 O8 173.42(7) . .
O4 Cu2 O8 97.35(6) . .
O2 Cu2 N2 81.80(7) . .
O4 Cu2 N2 155.11(7) . .
O8 Cu2 N2 104.10(7) . .
O2 Cu2 O6 96.22(6) . 3_757
O4 Cu2 O6 86.32(6) . 3_757
O8 Cu2 O6 79.11(6) . 3_757
N2 Cu2 O6 109.82(6) . 3_757
O2 Cu2 Cu1 39.83(4) . .
O4 Cu2 Cu1 38.97(4) . .
O8 Cu2 Cu1 134.30(5) . .
N2 Cu2 Cu1 121.59(5) . .
O6 Cu2 Cu1 84.17(3) 3_757 .
N1 C2 C3 121.7(2) . .
N1 C2 C7 114.40(18) . .
C3 C2 C7 123.80(19) . .
C2 C3 C4 119.1(2) . .
C2 C3 H3 120.5 . .
C4 C3 H3 120.5 . .
C5 C4 C3 119.0(2) . .
C5 C4 H4 120.5 . .
C3 C4 H4 120.5 . .
C4 C5 C6 119.0(2) . .
C4 C5 H5 120.5 . .
C6 C5 H5 120.5 . .
N1 C6 C5 122.4(2) . .
N1 C6 H6 118.8 . .
C5 C6 H6 118.8 . .
O1 C7 C8 120.2(2) . .
O1 C7 C2 118.68(19) . .
C8 C7 C2 121.07(19) . .
C9 C8 C13 119.5(2) . .
C9 C8 C7 118.8(2) . .
C13 C8 C7 121.1(2) . .
C10 C9 C8 120.2(2) . .
C10 C9 H9 119.9 . .
C8 C9 H9 119.9 . .
C9 C10 C11 119.9(2) . .
C9 C10 H10 120.1 . .
C11 C10 H10 120.1 . .
C12 C11 C10 120.3(2) . .
C12 C11 H11 119.8 . .
C10 C11 H11 119.8 . .
C13 C12 C11 120.1(2) . .
C13 C12 H12 119.9 . .
C11 C12 H12 119.9 . .
C12 C13 C8 119.9(2) . .
C12 C13 H13 120.0 . .
C8 C13 H13 120.0 . .
N2 C14 C15 121.87(19) . .
N2 C14 C19 116.28(18) . .
C15 C14 C19 121.85(19) . .
C14 C15 C16 119.3(2) . .
C14 C15 H15 120.3 . .
C16 C15 H15 120.3 . .
C17 C16 C15 118.7(2) . .
C17 C16 H16 120.7 . .
C15 C16 H16 120.7 . .
C18 C17 C16 119.3(2) . .
C18 C17 H17 120.3 . .
C16 C17 H17 120.3 . .
N2 C18 C17 121.8(2) . .
N2 C18 H18 119.1 . .
C17 C18 H18 119.1 . .
O2 C19 O3 112.12(16) . .
O2 C19 C20 111.69(17) . .
O3 C19 C20 106.44(16) . .
O2 C19 C14 107.37(16) . .
O3 C19 C14 109.72(17) . .
C20 C19 C14 109.50(17) . .
C25 C20 C21 119.2(2) . .
C25 C20 C19 122.71(19) . .
C21 C20 C19 118.07(18) . .
C22 C21 C20 120.3(2) . .
C22 C21 H21 119.9 . .
C20 C21 H21 119.9 . .
C21 C22 C23 120.1(2) . .
C21 C22 H22 119.9 . .
C23 C22 H22 119.9 . .
C24 C23 C22 119.5(2) . .
C24 C23 H23 120.2 . .
C22 C23 H23 120.2 . .
C23 C24 C25 120.6(2) . .
C23 C24 H24 119.7 . .
C25 C24 H24 119.7 . .
C24 C25 C20 120.2(2) . .
C24 C25 H25 119.9 . .
C20 C25 H25 119.9 . .
O3 C26 H26A 109.5 . .
O3 C26 H26B 109.5 . .
H26A C26 H26B 109.5 . .
O3 C26 H26C 109.5 . .
H26A C26 H26C 109.5 . .
H26B C26 H26C 109.5 . .
O4 C27 H27A 109.5 . .
O4 C27 H27B 109.5 . .
H27A C27 H27B 109.5 . .
O4 C27 H27C 109.5 . .
H27A C27 H27C 109.5 . .
H27B C27 H27C 109.5 . .
C6 N1 C2 118.83(18) . .
C6 N1 Cu1 122.82(15) . .
C2 N1 Cu1 118.23(14) . .
C14 N2 C18 119.1(2) . .
C14 N2 Cu2 114.39(14) . .
C18 N2 Cu2 126.33(16) . .
O7 N3 O6 123.01(19) . .
O7 N3 O5 119.18(17) . .
O6 N3 O5 117.81(17) . .
O10 N4 O9 123.4(2) . .
O10 N4 O8 118.6(2) . .
O9 N4 O8 118.0(2) . .
C7 O1 Cu1 106.39(13) . .
C19 O2 Cu2 119.84(12) . .
C19 O2 Cu1 138.57(12) . .
Cu2 O2 Cu1 101.09(7) . .
C19 O3 C26 114.21(16) . .
C27 O4 Cu1 124.15(13) . .
C27 O4 Cu2 124.42(12) . .
Cu1 O4 Cu2 101.94(7) . .
N3 O5 Cu1 108.91(12) . .
N3 O6 Cu2 117.43(13) . 3_757
N4 O8 Cu2 114.18(14) . .

loop_
_geom_bond_atom_site_label_1
_geom_bond_atom_site_label_2
_geom_bond_distance
_geom_bond_site_symmetry_2
Cu1 O4 1.9167(14) .
Cu1 O2 1.9461(15) .
Cu1 O5 1.9942(15) .
Cu1 N1 1.9982(17) .
Cu1 O1 2.3525(15) .
Cu1 Cu2 2.9818(3) .
Cu2 O2 1.9155(14) .
Cu2 O4 1.9218(14) .
Cu2 O8 1.9537(15) .
Cu2 N2 1.9752(19) .
Cu2 O6 2.4326(15) 3_757
C2 N1 1.352(3) .
C2 C3 1.385(3) .
C2 C7 1.497(3) .
C3 C4 1.390(3) .
C3 H3 0.9500 .
C4 C5 1.376(3) .
C4 H4 0.9500 .
C5 C6 1.387(3) .
C5 H5 0.9500 .
C6 N1 1.337(3) .
C6 H6 0.9500 .
C7 O1 1.225(3) .
C7 C8 1.477(3) .
C8 C9 1.395(3) .
C8 C13 1.397(3) .
C9 C10 1.382(3) .
C9 H9 0.9500 .
C10 C11 1.386(4) .
C10 H10 0.9500 .
C11 C12 1.384(4) .
C11 H11 0.9500 .
C12 C13 1.383(3) .
C12 H12 0.9500 .
C13 H13 0.9500 .
C14 N2 1.339(3) .
C14 C15 1.378(3) .
C14 C19 1.537(3) .
C15 C16 1.384(3) .
C15 H15 0.9500 .
C16 C17 1.384(4) .
C16 H16 0.9500 .
C17 C18 1.376(3) .
C17 H17 0.9500 .
C18 N2 1.347(3) .
C18 H18 0.9500 .
C19 O2 1.388(2) .
C19 O3 1.414(2) .
C19 C20 1.526(3) .
C20 C25 1.390(3) .
C20 C21 1.396(3) .
C21 C22 1.386(3) .
C21 H21 0.9500 .
C22 C23 1.392(3) .
C22 H22 0.9500 .
C23 C24 1.382(3) .
C23 H23 0.9500 .
C24 C25 1.384(3) .
C24 H24 0.9500 .
C25 H25 0.9500 .
C26 O3 1.431(3) .
C26 H26A 0.9800 .
C26 H26B 0.9800 .
C26 H26C 0.9800 .
C27 O4 1.416(3) .
C27 H27A 0.9800 .
C27 H27B 0.9800 .
C27 H27C 0.9800 .
N3 O7 1.226(2) .
N3 O6 1.250(2) .
N3 O5 1.286(2) .
N4 O10 1.231(3) .
N4 O9 1.232(3) .
N4 O8 1.291(3) .
O6 Cu2 2.4325(15) 3_757
